data_4341913
loop_
_publ_author_name
'Li, Tian-Yi'
'Liang, Xiao'
'Zhou, Liang'
'Wu, Chen'
'Zhang, Song'
'Liu, Xuan'
'Lu, Guang-Zhao'
'Xue, Li-Sha'
'Zheng, You-Xuan'
'Zuo, Jing-Lin'

_publ_section_title
;
 N-Heterocyclic Carbenes: Versatile Second Cyclometalated Ligands for
 Neutral Iridium(III) Heteroleptic Complexes.
;
_journal_issue 1
_journal_name_full 'Inorganic chemistry'
_journal_page_first 161
_journal_page_last 173
_journal_paper_doi 10.1021/ic501949h
_journal_volume 54
_journal_year 2015
_chemical_formula_moiety 'C32 H21 F4 Ir N4'
_chemical_formula_sum 'C32 H21 F4 Ir N4'
_chemical_formula_weight 729.73
_chemical_name_systematic
; 
 ? 
;
_space_group_IT_number 142
_symmetry_cell_setting tetragonal
_symmetry_space_group_name_Hall '-I 4bd 2c'
_symmetry_space_group_name_H-M 'I 41/a c d :2'
_atom_sites_solution_hydrogens geom
_atom_sites_solution_primary direct
_atom_sites_solution_secondary difmap
_audit_creation_method SHELXL-97
_cell_angle_alpha 90.00
_cell_angle_beta 90.00
_cell_angle_gamma 90.00
_cell_formula_units_Z 16
_cell_length_a 17.6230(3)
_cell_length_b 17.6230(3)
_cell_length_c 34.4970(12)
_cell_measurement_reflns_used 9917
_cell_measurement_temperature 291(2)
_cell_measurement_theta_max 26.73
_cell_measurement_theta_min 2.31
_cell_volume 10713.7(5)
_computing_cell_refinement 'Bruker SMART'
_computing_data_collection 'Bruker SMART'
_computing_data_reduction 'Bruker SAINT'
_computing_molecular_graphics 'Bruker SHELXTL'
_computing_publication_material 'Bruker SHELXTL'
_computing_structure_refinement 'SHELXL-97 (Sheldrick, 2008)'
_computing_structure_solution 'SHELXS-97 (Sheldrick, 2008)'
_diffrn_ambient_temperature 291(2)
_diffrn_measured_fraction_theta_full 1.000
_diffrn_measured_fraction_theta_max 1.000
_diffrn_measurement_device_type 'CCD area detector'
_diffrn_measurement_method 'phi and omega scans'
_diffrn_radiation_monochromator graphite
_diffrn_radiation_source 'fine-focus sealed tube'
_diffrn_radiation_type MoK\a
_diffrn_radiation_wavelength 0.71073
_diffrn_reflns_av_R_equivalents 0.0800
_diffrn_reflns_av_sigmaI/netI 0.0477
_diffrn_reflns_limit_h_max 21
_diffrn_reflns_limit_h_min -19
_diffrn_reflns_limit_k_max 21
_diffrn_reflns_limit_k_min -21
_diffrn_reflns_limit_l_max 42
_diffrn_reflns_limit_l_min -42
_diffrn_reflns_number 30643
_diffrn_reflns_theta_full 26.00
_diffrn_reflns_theta_max 26.00
_diffrn_reflns_theta_min 2.02
_exptl_absorpt_coefficient_mu 5.043
_exptl_absorpt_correction_T_max 0.4034
_exptl_absorpt_correction_T_min 0.3325
_exptl_absorpt_correction_type multi-scan
_exptl_absorpt_process_details 'SADABS; Bruker, 2000'
_exptl_crystal_colour yellow
_exptl_crystal_density_diffrn 1.810
_exptl_crystal_density_method 'not measured'
_exptl_crystal_description block
_exptl_crystal_F_000 5664
_exptl_crystal_size_max 0.28
_exptl_crystal_size_mid 0.24
_exptl_crystal_size_min 0.22
_refine_diff_density_max 1.303
_refine_diff_density_min -1.344
_refine_diff_density_rms 0.207
_refine_ls_extinction_method none
_refine_ls_goodness_of_fit_ref 1.015
_refine_ls_hydrogen_treatment constr
_refine_ls_matrix_type full
_refine_ls_number_parameters 240
_refine_ls_number_reflns 2646
_refine_ls_number_restraints 0
_refine_ls_restrained_S_all 1.015
_refine_ls_R_factor_all 0.0503
_refine_ls_R_factor_gt 0.0448
_refine_ls_shift/su_max 0.000
_refine_ls_shift/su_mean 0.000
_refine_ls_structure_factor_coef Fsqd
_refine_ls_weighting_details 'calc w=1/[\s^2^(Fo^2^)+(0.07P)^2^+1.88P] where P=(Fo^2^+2Fc^2^)/3'
_refine_ls_weighting_scheme calc
_refine_ls_wR_factor_gt 0.1102
_refine_ls_wR_factor_ref 0.1114
_reflns_number_gt 1952
_reflns_number_total 2646
_reflns_threshold_expression >2sigma(I)
_cod_data_source_file ic501949h_si_003.cif
_cod_data_source_block ss
_cod_depositor_comments
;
The following automatic conversions were performed:

'_symmetry_cell_setting' value 'Tetragonal' changed to 'tetragonal'
according to
/home/saulius/struct/COD-crude-data--automatic-downloads/rss-feeds/ACS/lib/dictionaries/cif_core.dic
dictionary named 'cif_core.dic' version 2.4.2 from 2011-04-26.

Automatic conversion script
Id: cif_fix_values 2935 2014-11-11 08:27:57Z andrius 

 Adding full bibliography for 4341905--4341914.cif.
;
_cod_original_sg_symbol_H-M I4(1)/acd
_cod_database_code 4341913

loop_
_symmetry_equiv_pos_as_xyz
'x, y, z'
'-x+1/2, -y, z+1/2'
'-y+1/4, x+3/4, z+1/4'
'y+1/4, -x+1/4, z+3/4'
'-x+1/2, y, -z'
'x, -y, -z+1/2'
'y+1/4, x+3/4, -z+3/4'
'-y+1/4, -x+1/4, -z+1/4'
'x+1/2, y+1/2, z+1/2'
'-x+1, -y+1/2, z+1'
'-y+3/4, x+5/4, z+3/4'
'y+3/4, -x+3/4, z+5/4'
'-x+1, y+1/2, -z+1/2'
'x+1/2, -y+1/2, -z+1'
'y+3/4, x+5/4, -z+5/4'
'-y+3/4, -x+3/4, -z+3/4'
'-x, -y, -z'
'x-1/2, y, -z-1/2'
'y-1/4, -x-3/4, -z-1/4'
'-y-1/4, x-1/4, -z-3/4'
'x-1/2, -y, z'
'-x, y, z-1/2'
'-y-1/4, -x-3/4, z-3/4'
'y-1/4, x-1/4, z-1/4'
'-x+1/2, -y+1/2, -z+1/2'
'x, y+1/2, -z'
'y+1/4, -x-1/4, -z+1/4'
'-y+1/4, x+1/4, -z-1/4'
'x, -y+1/2, z+1/2'
'-x+1/2, y+1/2, z'
'-y+1/4, -x-1/4, z-1/4'
'y+1/4, x+1/4, z+1/4'

loop_
_atom_site_label
_atom_site_type_symbol
_atom_site_fract_x
_atom_site_fract_y
_atom_site_fract_z
_atom_site_U_iso_or_equiv
_atom_site_adp_type
_atom_site_occupancy
_atom_site_symmetry_multiplicity
_atom_site_calc_flag
_atom_site_refinement_flags
_atom_site_disorder_assembly
_atom_site_disorder_group
C1 C 0.8002(3) -0.0608(4) 0.27978(16) 0.0323(14) Uani 1 1 d . A .
C2 C 0.8346(4) -0.1290(4) 0.26761(18) 0.0371(15) Uani 1 1 d . . .
H2A H 0.8185 -0.1524 0.2449 0.045 Uiso 1 1 calc R . .
C3 C 0.8923(4) -0.1610(4) 0.28940(19) 0.0431(16) Uani 1 1 d . . .
C4 C 0.9202(4) -0.1240(4) 0.32261(19) 0.0417(16) Uani 1 1 d . . .
H4A H 0.9615 -0.1437 0.3361 0.050 Uiso 1 1 calc R . .
C5 C 0.8856(4) -0.0582(4) 0.33485(18) 0.0397(15) Uani 1 1 d . . .
C6 C 0.8255(4) -0.0258(4) 0.31305(17) 0.0356(15) Uani 1 1 d . . .
C7 C 0.7836(4) 0.0424(4) 0.32415(19) 0.0386(15) Uani 1 1 d . . .
C8 C 0.7986(4) 0.0872(4) 0.35725(19) 0.0407(16) Uani 1 1 d . . .
H8A H 0.8364 0.0732 0.3746 0.049 Uiso 1 1 calc R . .
C9 C 0.7559(4) 0.1524(4) 0.3635(2) 0.0475(17) Uani 1 1 d . . .
H9A H 0.7652 0.1825 0.3852 0.057 Uiso 1 1 calc R . .
C10 C 0.6995(4) 0.1725(4) 0.33751(19) 0.0425(16) Uani 1 1 d . . .
H10A H 0.6717 0.2166 0.3417 0.051 Uiso 1 1 calc R . .
C11 C 0.6839(4) 0.1277(4) 0.30523(18) 0.0390(15) Uani 1 1 d . . .
H11A H 0.6452 0.1410 0.2881 0.047 Uiso 1 1 calc R . .
C12 C 0.633(2) -0.0785(15) 0.2771(13) 0.040(8) Uani 0.50 1 d P A 1
C13 C 0.6454(10) -0.1366(10) 0.3028(4) 0.036(4) Uani 0.50 1 d P A 1
H13A H 0.6946 -0.1555 0.3098 0.043 Uiso 0.50 1 d PR A 1
C14 C 0.5807(10) -0.1728(8) 0.3176(4) 0.046(3) Uani 0.50 1 d P A 1
H14A H 0.5852 -0.2145 0.3340 0.055 Uiso 0.50 1 calc PR A 1
C15 C 0.5085(11) -0.1444(12) 0.3070(5) 0.042(5) Uani 0.50 1 d P A 1
H15A H 0.4637 -0.1686 0.3169 0.051 Uiso 0.50 1 d PR A 1
C16 C 0.5017(13) -0.0824(13) 0.2816(8) 0.043(9) Uani 0.50 1 d P A 1
H16A H 0.4525 -0.0635 0.2747 0.052 Uiso 0.50 1 d PR A 1
C17 C 0.5615(14) -0.0484(16) 0.2694(7) 0.059(9) Uani 0.50 1 d P . .
N2 N 0.5606(16) 0.0159(11) 0.2433(5) 0.055(8) Uani 0.50 1 d P . 2
N3 N 0.5943(7) 0.1189(7) 0.2053(3) 0.037(3) Uani 0.50 1 d P . 2
C18 C 0.622(2) 0.0539(15) 0.2267(10) 0.032(6) Uani 0.50 1 d P . 2
C19 C 0.4911(16) 0.0496(13) 0.2302(8) 0.050(6) Uani 0.50 1 d P . 2
H19A H 0.4405 0.0328 0.2358 0.060 Uiso 0.50 1 d PR . 2
C20 C 0.5101(18) 0.1127(15) 0.2072(8) 0.044(8) Uani 0.50 1 d P . 2
H20A H 0.4753 0.1462 0.1944 0.053 Uiso 0.50 1 d PR . 2
C21 C 0.6359(9) 0.1808(12) 0.1876(5) 0.051(4) Uani 0.50 1 d P . 2
H21B H 0.6306 0.1752 0.1601 0.076 Uiso 0.50 1 d PR . 2
H21C H 0.6881 0.1702 0.1935 0.076 Uiso 0.50 1 d PR . 2
H21A H 0.6285 0.2337 0.1930 0.076 Uiso 0.50 1 d PR . 2
F1 F 0.9202(2) -0.2266(2) 0.27660(11) 0.0461(10) Uani 1 1 d . . .
F2 F 0.9123(2) -0.0259(2) 0.36670(11) 0.0446(10) Uani 1 1 d . . .
Ir1 Ir 0.71701(2) 0.0000 0.2500 0.03431(16) Uani 1 2 d S . .
N1 N 0.7265(3) 0.0639(3) 0.29910(15) 0.0339(12) Uani 1 1 d . A .

loop_
_atom_site_aniso_label
_atom_site_aniso_U_11
_atom_site_aniso_U_22
_atom_site_aniso_U_33
_atom_site_aniso_U_23
_atom_site_aniso_U_13
_atom_site_aniso_U_12
C1 0.031(3) 0.043(4) 0.024(3) 0.007(3) 0.000(2) 0.006(3)
C2 0.042(4) 0.042(4) 0.027(3) -0.001(3) 0.002(3) -0.011(3)
C3 0.044(4) 0.051(4) 0.034(3) 0.012(3) 0.009(3) 0.007(3)
C4 0.031(4) 0.048(4) 0.046(4) -0.001(3) -0.011(3) 0.004(3)
C5 0.035(4) 0.044(4) 0.040(4) -0.002(3) -0.016(3) -0.009(3)
C6 0.036(4) 0.046(4) 0.025(3) -0.003(3) -0.008(3) -0.001(3)
C7 0.041(4) 0.039(4) 0.036(4) -0.010(3) 0.001(3) -0.005(3)
C8 0.048(4) 0.033(4) 0.041(4) 0.013(3) -0.014(3) -0.008(3)
C9 0.069(5) 0.035(4) 0.039(3) -0.009(3) -0.007(4) -0.016(4)
C10 0.052(4) 0.033(4) 0.042(4) 0.001(3) -0.004(3) -0.004(3)
C11 0.040(4) 0.041(4) 0.036(3) -0.003(3) -0.003(3) -0.014(3)
C12 0.026(12) 0.023(16) 0.071(16) -0.022(14) 0.000(10) -0.001(13)
C13 0.028(9) 0.048(10) 0.032(7) 0.015(7) 0.010(6) -0.005(8)
C14 0.058(11) 0.041(9) 0.039(8) -0.004(6) 0.013(7) -0.008(8)
C15 0.044(10) 0.065(15) 0.018(9) -0.014(8) 0.007(7) -0.021(10)
C16 0.020(11) 0.04(3) 0.07(3) -0.019(17) -0.004(15) 0.008(16)
C17 0.027(11) 0.10(2) 0.047(16) -0.050(15) 0.012(10) -0.026(14)
N2 0.060(10) 0.07(2) 0.04(2) 0.004(10) 0.000(8) 0.024(10)
N3 0.025(6) 0.033(7) 0.052(7) -0.013(6) 0.004(6) 0.012(6)
C18 0.033(17) 0.025(16) 0.039(10) -0.012(11) -0.013(9) 0.007(12)
C19 0.034(10) 0.053(18) 0.063(15) -0.020(11) 0.005(10) -0.024(12)
C20 0.046(15) 0.05(2) 0.036(18) 0.000(12) -0.020(13) 0.010(15)
C21 0.020(8) 0.089(15) 0.044(9) -0.018(10) 0.003(7) 0.006(10)
F1 0.041(2) 0.045(2) 0.052(2) 0.0025(18) 0.0095(18) 0.0041(19)
F2 0.033(2) 0.057(2) 0.044(2) 0.0139(17) -0.0177(17) -0.0054(18)
Ir1 0.0304(2) 0.0390(2) 0.0335(2) -0.00962(16) 0.000 0.000
N1 0.029(3) 0.043(3) 0.030(3) -0.009(2) -0.005(2) -0.012(3)

loop_
_atom_type_symbol
_atom_type_description
_atom_type_scat_dispersion_real
_atom_type_scat_dispersion_imag
_atom_type_scat_source
C C 0.0033 0.0016 'International Tables Vol C Tables 4.2.6.8 and 6.1.1.4'
H H 0.0000 0.0000 'International Tables Vol C Tables 4.2.6.8 and 6.1.1.4'
N N 0.0061 0.0033 'International Tables Vol C Tables 4.2.6.8 and 6.1.1.4'
F F 0.0171 0.0103 'International Tables Vol C Tables 4.2.6.8 and 6.1.1.4'
Ir Ir -1.4442 7.9887 'International Tables Vol C Tables 4.2.6.8 and 6.1.1.4'

loop_
_geom_angle_atom_site_label_1
_geom_angle_atom_site_label_2
_geom_angle_atom_site_label_3
_geom_angle
_geom_angle_site_symmetry_1
_geom_angle_site_symmetry_3
C6 C1 C2 119.4(6) . .
C6 C1 Ir1 114.1(5) . .
C2 C1 Ir1 126.4(5) . .
C3 C2 C1 120.1(6) . .
C3 C2 H2A 119.9 . .
C1 C2 H2A 119.9 . .
F1 C3 C2 116.4(6) . .
F1 C3 C4 122.9(6) . .
C2 C3 C4 120.6(6) . .
C5 C4 C3 119.0(6) . .
C5 C4 H4A 120.5 . .
C3 C4 H4A 120.5 . .
F2 C5 C4 117.3(6) . .
F2 C5 C6 122.2(6) . .
C4 C5 C6 120.5(6) . .
C1 C6 C5 120.2(6) . .
C1 C6 C7 115.0(6) . .
C5 C6 C7 124.7(6) . .
N1 C7 C8 119.3(6) . .
N1 C7 C6 115.5(5) . .
C8 C7 C6 125.2(6) . .
C9 C8 C7 119.1(6) . .
C9 C8 H8A 120.4 . .
C7 C8 H8A 120.4 . .
C10 C9 C8 119.9(6) . .
C10 C9 H9A 120.1 . .
C8 C9 H9A 120.1 . .
C9 C10 C11 121.0(7) . .
C9 C10 H10A 119.5 . .
C11 C10 H10A 119.5 . .
N1 C11 C10 118.7(6) . .
N1 C11 H11A 120.6 . .
C10 C11 H11A 120.6 . .
C13 C12 C17 124(4) . .
C13 C12 Ir1 129(3) . .
C17 C12 Ir1 107(2) . .
C12 C13 C14 116(2) . .
C12 C13 H13A 124.5 . .
C14 C13 H13A 119.0 . .
C13 C14 C15 118.4(15) . .
C13 C14 H14A 120.8 . .
C15 C14 H14A 120.8 . .
C16 C15 C14 120.8(18) . .
C16 C15 H15A 119.7 . .
C14 C15 H15A 119.4 . .
C17 C16 C15 120(2) . .
C17 C16 H16A 119.9 . .
C15 C16 H16A 120.2 . .
N2 C17 C18 100(4) 6 6
N2 C17 C19 90(5) 6 6
C18 C17 C19 170(3) 6 6
N2 C17 C16 123(5) 6 .
C18 C17 C16 137(3) 6 .
N2 C17 C12 116(4) 6 .
C19 C17 C12 154(3) 6 .
C16 C17 C12 120(3) . .
C18 C17 N2 99(3) 6 .
C19 C17 N2 91(3) 6 .
C16 C17 N2 124(3) . .
C12 C17 N2 115(3) . .
N2 C17 N3 160(5) 6 6
C18 C17 N3 61(2) 6 6
C19 C17 N3 110(2) 6 6
C16 C17 N3 76.0(17) . 6
N2 C17 N3 160(3) . 6
N2 C17 C20 146(5) 6 6
C18 C17 C20 115(3) 6 6
C19 C17 C20 55.7(14) 6 6
C12 C17 C20 98(3) . 6
N2 C17 C20 146(3) . 6
N3 C17 C20 53.9(14) 6 6
C17 N2 N2 178(6) 6 6
C17 N2 C18 50(4) 6 .
N2 N2 C18 128.9(17) 6 .
C17 N2 C19 60(3) 6 .
N2 N2 C19 121.4(12) 6 .
C18 N2 C19 109.6(19) . .
C17 N2 C17 178(6) 6 .
C18 N2 C17 128(3) . .
C19 N2 C17 122(3) . .
C17 N2 C19 142(5) 6 6
C18 N2 C19 169(2) . 6
C19 N2 C19 81.7(19) . 6
C17 N2 C18 144(5) 6 6
C18 N2 C18 95(3) . 6
C19 N2 C18 156(2) . 6
C19 N2 C18 73.9(14) 6 6
C21 N3 C18 129.4(19) . .
C21 N3 C20 125.4(15) . .
C18 N3 C20 105(2) . .
C21 N3 C17 169.0(15) . 6
C20 N3 C17 64.3(13) . 6
C17 C18 N3 78(3) 6 .
N2 C18 N3 109(3) . .
N3 C18 N2 125(3) . 6
C17 C18 Ir1 135(3) 6 .
N2 C18 Ir1 104.3(18) . .
N3 C18 Ir1 146(2) . .
N2 C18 Ir1 87.4(14) 6 .
C17 C19 C20 77(2) 6 .
C20 C19 N2 108(3) . .
C20 C19 N2 126(3) . 6
C17 C19 H19A 157.1 6 .
C20 C19 H19A 125.5 . .
N2 C19 H19A 126.9 . .
N2 C19 H19A 108.1 6 .
C19 C20 N3 109(3) . .
C19 C20 H20A 126.5 . .
N3 C20 H20A 124.8 . .
C17 C20 H20A 173.3 6 .
N3 C21 H21B 106.9 . .
N3 C21 H21C 104.6 . .
H21B C21 H21C 106.3 . .
N3 C21 H21A 125.6 . .
H21B C21 H21A 106.1 . .
H21C C21 H21A 106.1 . .
N1 Ir1 N1 170.7(3) . 6
N1 Ir1 C18 97.7(10) . .
N1 Ir1 C18 89.8(10) 6 .
N1 Ir1 C18 89.8(10) . 6
N1 Ir1 C18 97.7(10) 6 6
C18 Ir1 C18 73.5(18) . 6
N1 Ir1 C1 93.9(2) . 6
N1 Ir1 C1 79.5(2) 6 6
C18 Ir1 C1 98.0(9) . 6
C18 Ir1 C1 171.1(10) 6 6
N1 Ir1 C1 79.5(2) . .
N1 Ir1 C1 93.9(2) 6 .
C18 Ir1 C1 171.1(10) . .
C18 Ir1 C1 98.0(9) 6 .
C1 Ir1 C1 90.7(3) 6 .
N1 Ir1 C12 92.8(11) . .
N1 Ir1 C12 93.4(10) 6 .
C18 Ir1 C12 85.0(8) . .
C1 Ir1 C12 172.3(9) 6 .
C1 Ir1 C12 86.7(9) . .
N1 Ir1 C12 93.4(10) . 6
N1 Ir1 C12 92.8(11) 6 6
C18 Ir1 C12 12.4(12) . 6
C18 Ir1 C12 85.0(8) 6 6
C1 Ir1 C12 86.7(9) 6 6
C1 Ir1 C12 172.3(9) . 6
C12 Ir1 C12 96.8(17) . 6
C11 N1 C7 121.9(5) . .
C11 N1 Ir1 122.5(4) . .
C7 N1 Ir1 115.3(4) . .

loop_
_geom_bond_atom_site_label_1
_geom_bond_atom_site_label_2
_geom_bond_distance
_geom_bond_site_symmetry_2
C1 C6 1.377(8) .
C1 C2 1.409(9) .
C1 Ir1 2.087(6) .
C2 C3 1.385(9) .
C2 H2A 0.9300 .
C3 F1 1.331(8) .
C3 C4 1.407(9) .
C4 C5 1.377(10) .
C4 H4A 0.9300 .
C5 F2 1.324(7) .
C5 C6 1.418(9) .
C6 C7 1.462(10) .
C7 N1 1.380(9) .
C7 C8 1.412(9) .
C8 C9 1.390(10) .
C8 H8A 0.9300 .
C9 C10 1.385(10) .
C9 H9A 0.9300 .
C10 C11 1.392(9) .
C10 H10A 0.9300 .
C11 N1 1.368(9) .
C11 H11A 0.9300 .
C12 C13 1.37(4) .
C12 C17 1.39(5) .
C12 Ir1 2.23(4) .
C13 C14 1.40(2) .
C13 H13A 0.9598 .
C14 C15 1.42(3) .
C14 H14A 0.9300 .
C15 C16 1.41(3) .
C15 H15A 0.9597 .
C16 C17 1.28(3) .
C16 H16A 0.9597 .
C17 N2 0.72(3) 6
C17 C18 1.09(4) 6
C17 C19 1.24(4) 6
C17 N2 1.45(3) .
C17 N3 1.62(3) 6
C17 C20 1.66(3) 6
N2 C17 0.72(3) 6
N2 N2 0.72(3) 6
N2 C18 1.40(5) .
N2 C19 1.44(4) .
N2 C19 1.92(4) 6
N2 C18 1.94(4) 6
N3 C21 1.45(2) .
N3 C18 1.45(3) .
N3 C20 1.49(3) .
N3 C17 1.62(3) 6
C18 C17 1.09(4) 6
C18 N2 1.94(4) 6
C18 Ir1 2.08(4) .
C19 C17 1.24(4) 6
C19 C20 1.40(3) .
C19 N2 1.92(4) 6
C19 H19A 0.9597 .
C20 C17 1.66(3) 6
C20 H20A 0.9597 .
C21 H21B 0.9599 .
C21 H21C 0.9596 .
C21 H21A 0.9597 .
Ir1 N1 2.041(5) .
Ir1 N1 2.041(5) 6
Ir1 C18 2.08(4) 6
Ir1 C1 2.087(6) 6
Ir1 C12 2.23(4) 6
